data_7034104
loop_
_publ_author_name
'Xiao, Hong-Ping'
'Zhou, Jian'
'Zhao, Rong-Qing'
'Zhang, Wei-Bing'
'Huang, Yong'

_publ_section_title
;
 A series of lanthanoid selenidoantimonates(v): rare examples of
 lanthanoid selenidoantimonates based on dinuclear lanthanide complexes.
;
_journal_issue 13
_journal_name_full 'Dalton transactions (Cambridge, England : 2003)'
_journal_page_first 6032
_journal_page_last 6039
_journal_paper_doi 10.1039/c5dt00146c
_journal_volume 44
_journal_year 2015
_chemical_formula_moiety 'C16 H48 N10 O2 Sb2 Se8 Y2, C16 H48 Cl2 N10 O2 Y2'
_chemical_formula_sum 'C32 H96 Cl2 N20 O4 Sb2 Se8 Y4'
_chemical_formula_weight 2127.03
_chemical_name_systematic
; 
 ? 
;
_space_group_IT_number 2
_symmetry_cell_setting triclinic
_symmetry_space_group_name_Hall '-P 1'
_symmetry_space_group_name_H-M 'P -1'
_atom_sites_solution_hydrogens geom
_atom_sites_solution_primary direct
_atom_sites_solution_secondary difmap
_audit_creation_method SHELXL-97
_audit_update_record
;
2015-01-07 deposited with the CCDC.
2015-02-18 downloaded from the CCDC.
;
_cell_angle_alpha 94.795(2)
_cell_angle_beta 91.429(2)
_cell_angle_gamma 90.047(2)
_cell_formula_units_Z 2
_cell_length_a 12.1347(11)
_cell_length_b 16.1264(14)
_cell_length_c 16.8510(15)
_cell_measurement_temperature 296(2)
_cell_volume 3285.0(5)
_computing_structure_refinement 'SHELXL-97 (Sheldrick, 1997)'
_computing_structure_solution 'SHELXS-97 (Sheldrick, 1990)'
_diffrn_ambient_temperature 296(2)
_diffrn_detector_area_resol_mean 7.31
_diffrn_measured_fraction_theta_full 0.994
_diffrn_measured_fraction_theta_max 0.994
_diffrn_measurement_device_type 'Rigaku Mercury'
_diffrn_measurement_method \w
_diffrn_radiation_monochromator graphite
_diffrn_radiation_source 'fine-focus sealed tube'
_diffrn_radiation_type MoK\a
_diffrn_radiation_wavelength 0.71073
_diffrn_reflns_av_R_equivalents 0.0417
_diffrn_reflns_av_sigmaI/netI 0.0376
_diffrn_reflns_limit_h_max 14
_diffrn_reflns_limit_h_min -14
_diffrn_reflns_limit_k_max 19
_diffrn_reflns_limit_k_min -19
_diffrn_reflns_limit_l_max 20
_diffrn_reflns_limit_l_min -20
_diffrn_reflns_number 45020
_diffrn_reflns_theta_full 25.10
_diffrn_reflns_theta_max 25.10
_diffrn_reflns_theta_min 1.21
_exptl_absorpt_coefficient_mu 8.866
_exptl_absorpt_correction_T_max 0.2972
_exptl_absorpt_correction_T_min 0.2056
_exptl_absorpt_correction_type multi-scan
_exptl_absorpt_process_details 'Jacobson, R. (1998) Private communication'
_exptl_crystal_colour red
_exptl_crystal_density_diffrn 2.151
_exptl_crystal_density_method 'not measured'
_exptl_crystal_description block
_exptl_crystal_F_000 2048
_exptl_crystal_size_max 0.13
_exptl_crystal_size_mid 0.11
_exptl_crystal_size_min 0.09
_refine_diff_density_max 2.950
_refine_diff_density_min -1.219
_refine_diff_density_rms 0.142
_refine_ls_extinction_method none
_refine_ls_goodness_of_fit_ref 1.026
_refine_ls_hydrogen_treatment mixed
_refine_ls_matrix_type full
_refine_ls_number_parameters 649
_refine_ls_number_reflns 11623
_refine_ls_number_restraints 894
_refine_ls_restrained_S_all 1.040
_refine_ls_R_factor_all 0.0461
_refine_ls_R_factor_gt 0.0341
_refine_ls_shift/su_max 0.002
_refine_ls_shift/su_mean 0.000
_refine_ls_structure_factor_coef Fsqd
_refine_ls_weighting_details 'calc w=1/[\s^2^(Fo^2^)+(0.0325P)^2^+18.9060P] where P=(Fo^2^+2Fc^2^)/3'
_refine_ls_weighting_scheme calc
_refine_ls_wR_factor_gt 0.0782
_refine_ls_wR_factor_ref 0.0835
_reflns_number_gt 9659
_reflns_number_total 11623
_reflns_threshold_expression >2sigma(I)
_cod_data_source_file c5dt00146c2.cif
_cod_data_source_block IIa
_cod_depositor_comments 'Adding full bibliography for 7034101--7034109.cif.'
_cod_database_code 7034104

loop_
_symmetry_equiv_pos_as_xyz
'x, y, z'
'-x, -y, -z'

loop_
_atom_site_label
_atom_site_type_symbol
_atom_site_fract_x
_atom_site_fract_y
_atom_site_fract_z
_atom_site_U_iso_or_equiv
_atom_site_adp_type
_atom_site_occupancy
_atom_site_symmetry_multiplicity
_atom_site_calc_flag
_atom_site_refinement_flags
Sb1 Sb 0.09563(3) 0.70111(2) 0.27418(2) 0.01423(9) Uani 1 1 d .
Sb2 Sb 0.57118(3) 0.31457(2) 0.22057(2) 0.01700(9) Uani 1 1 d .
Y1 Y 0.57974(4) 0.54910(3) 0.42383(3) 0.01101(11) Uani 1 1 d .
Y2 Y 0.12284(4) 0.48410(3) 0.06532(3) 0.01240(11) Uani 1 1 d .
Y3 Y -0.06436(4) 1.07188(3) 0.43383(3) 0.01154(11) Uani 1 1 d .
Y4 Y 0.63181(5) 0.03640(3) -0.03793(3) 0.01790(13) Uani 1 1 d .
Se1 Se 0.46671(5) 0.42228(4) 0.30345(3) 0.01809(13) Uani 1 1 d .
Se2 Se 0.75208(5) 0.37139(4) 0.18665(4) 0.02717(15) Uani 1 1 d .
Se3 Se 0.59837(5) 0.19128(4) 0.29510(4) 0.02873(15) Uani 1 1 d .
Se4 Se 0.45577(5) 0.27934(4) 0.09906(4) 0.02432(14) Uani 1 1 d .
Se5 Se 0.11000(5) 0.66637(4) 0.12760(3) 0.01913(13) Uani 1 1 d .
Se6 Se 0.19335(5) 0.83511(4) 0.30135(4) 0.02289(14) Uani 1 1 d .
Se7 Se -0.10009(5) 0.71015(4) 0.30932(4) 0.02255(14) Uani 1 1 d .
Se8 Se 0.18640(5) 0.59286(4) 0.34844(3) 0.02092(13) Uani 1 1 d .
Cl1 Cl 0.13490(12) 1.12940(9) 0.39586(9) 0.0236(3) Uani 1 1 d .
O1W O 0.5918(3) 0.4737(2) 0.5288(2) 0.0133(8) Uani 1 1 d .
H1WA H 0.6227 0.5027 0.5676 0.020 Uiso 1 1 d R
O2W O -0.0518(3) 0.4467(2) 0.0388(2) 0.0152(8) Uani 1 1 d .
H2WA H -0.0540 0.3958 0.0210 0.023 Uiso 1 1 d R
O3W O -0.0309(3) 1.0479(2) 0.5602(2) 0.0145(8) Uani 1 1 d .
H3WA H -0.0889 1.0290 0.5795 0.022 Uiso 1 1 d R
O4W O 0.4923(4) 0.0690(3) 0.0429(3) 0.0250(10) Uani 1 1 d .
H4WA H 0.4460 0.0984 0.0192 0.038 Uiso 1 1 d R
N1 N 0.6523(4) 0.5933(3) 0.2931(3) 0.0170(9) Uani 1 1 d U
H1A H 0.7240 0.6066 0.3006 0.020 Uiso 1 1 calc R
H1B H 0.6481 0.5492 0.2567 0.020 Uiso 1 1 calc R
N2 N 0.4615(4) 0.6613(3) 0.3653(3) 0.0154(9) Uani 1 1 d U
H2C H 0.3901 0.6467 0.3720 0.019 Uiso 1 1 calc R
N3 N 0.5609(4) 0.6769(3) 0.5208(3) 0.0166(9) Uani 1 1 d U
H3C H 0.5375 0.6572 0.5666 0.020 Uiso 1 1 calc R
N4 N 0.7668(4) 0.6110(3) 0.4720(3) 0.0170(9) Uani 1 1 d U
H4C H 0.7858 0.6476 0.4363 0.020 Uiso 1 1 calc R
N5 N 0.7401(4) 0.4546(3) 0.3873(3) 0.0171(10) Uani 1 1 d U
H5A H 0.7381 0.4111 0.4175 0.020 Uiso 1 1 calc R
H5B H 0.7304 0.4343 0.3362 0.020 Uiso 1 1 calc R
N6 N 0.0558(4) 0.4635(3) 0.2029(3) 0.0216(10) Uani 1 1 d U
H6C H 0.0768 0.5078 0.2360 0.026 Uiso 1 1 calc R
H6D H -0.0184 0.4624 0.2011 0.026 Uiso 1 1 calc R
N7 N 0.1588(5) 0.3363(3) 0.1054(3) 0.0317(11) Uani 1 1 d U
H7C H 0.2320 0.3321 0.1175 0.038 Uiso 1 1 calc R
N8 N 0.1537(4) 0.3799(3) -0.0502(3) 0.0254(11) Uani 1 1 d U
H8C H 0.0867 0.3732 -0.0754 0.031 Uiso 1 1 calc R
N9 N 0.2864(4) 0.5262(3) -0.0116(3) 0.0236(10) Uani 1 1 d U
H9C H 0.2619 0.5661 -0.0429 0.028 Uiso 1 1 calc R
N10 N 0.2948(4) 0.5028(3) 0.1527(3) 0.0229(10) Uani 1 1 d U
H10A H 0.2861 0.5477 0.1874 0.027 Uiso 1 1 calc R
H10B H 0.3024 0.4582 0.1810 0.027 Uiso 1 1 calc R
N11 N -0.2572(4) 1.1059(3) 0.4874(3) 0.0275(11) Uani 1 1 d U
H11C H -0.2509 1.1416 0.5312 0.033 Uiso 1 1 calc R
H11D H -0.2972 1.1307 0.4504 0.033 Uiso 1 1 calc R
N12 N -0.2102(4) 0.9552(3) 0.4020(3) 0.0290(11) Uani 1 1 d U
H12C H -0.1813 0.9102 0.4242 0.035 Uiso 1 1 calc R
N13 N -0.0684(4) 1.0164(3) 0.2876(3) 0.0185(10) Uani 1 1 d U
H13C H 0.0035 1.0112 0.2739 0.022 Uiso 1 1 calc R
N14 N -0.1225(4) 1.1824(3) 0.3419(3) 0.0170(9) Uani 1 1 d U
H14C H -0.1975 1.1824 0.3395 0.020 Uiso 1 1 calc R
N15 N -0.0623(4) 1.2166(3) 0.5040(3) 0.0213(10) Uani 1 1 d U
H15C H -0.0963 1.2149 0.5507 0.026 Uiso 1 1 calc R
H15D H 0.0082 1.2316 0.5151 0.026 Uiso 1 1 calc R
N16 N 0.5851(6) 0.1812(4) -0.0776(4) 0.0574(15) Uani 1 1 d U
H16C H 0.5761 0.2160 -0.0336 0.069 Uiso 1 1 calc R
H16D H 0.6407 0.2007 -0.1051 0.069 Uiso 1 1 calc R
N17 N 0.5428(6) 0.0352(5) -0.1754(4) 0.0618(15) Uani 1 1 d U
H17C H 0.4797 0.0058 -0.1704 0.074 Uiso 1 1 calc R
N18 N 0.7201(6) -0.0694(4) -0.1354(4) 0.0539(15) Uani 1 1 d U
H18C H 0.7371 -0.1165 -0.1115 0.065 Uiso 1 1 calc R
N19 N 0.8212(5) 0.0855(4) -0.0840(3) 0.0335(12) Uani 1 1 d U
H19C H 0.8086 0.1247 -0.1190 0.040 Uiso 1 1 calc R
N20 N 0.7210(5) 0.1444(4) 0.0623(4) 0.0380(13) Uani 1 1 d U
H20C H 0.6705 0.1833 0.0766 0.046 Uiso 1 1 calc R
H20D H 0.7409 0.1194 0.1062 0.046 Uiso 1 1 calc R
C1 C 0.5952(5) 0.6641(4) 0.2595(4) 0.0222(12) Uani 1 1 d U
H1C H 0.6034 0.6603 0.2022 0.027 Uiso 1 1 calc R
H1D H 0.6286 0.7160 0.2816 0.027 Uiso 1 1 calc R
C2 C 0.4751(5) 0.6636(4) 0.2786(3) 0.0196(11) Uani 1 1 d U
H2A H 0.4400 0.7131 0.2608 0.024 Uiso 1 1 calc R
H2B H 0.4396 0.6154 0.2506 0.024 Uiso 1 1 calc R
C3 C 0.4773(5) 0.7437(4) 0.4093(4) 0.0222(11) Uani 1 1 d U
H3A H 0.4198 0.7815 0.3940 0.027 Uiso 1 1 calc R
H3B H 0.5480 0.7669 0.3969 0.027 Uiso 1 1 calc R
C4 C 0.4730(5) 0.7335(4) 0.4969(4) 0.0206(11) Uani 1 1 d U
H4A H 0.4819 0.7873 0.5266 0.025 Uiso 1 1 calc R
H4B H 0.4017 0.7111 0.5091 0.025 Uiso 1 1 calc R
C5 C 0.6640(5) 0.7217(4) 0.5435(4) 0.0223(12) Uani 1 1 d U
H5C H 0.6560 0.7537 0.5944 0.027 Uiso 1 1 calc R
H5D H 0.6806 0.7600 0.5039 0.027 Uiso 1 1 calc R
C6 C 0.7568(5) 0.6599(4) 0.5493(4) 0.0211(11) Uani 1 1 d U
H6A H 0.8253 0.6890 0.5634 0.025 Uiso 1 1 calc R
H6B H 0.7417 0.6231 0.5905 0.025 Uiso 1 1 calc R
C7 C 0.8561(5) 0.5493(4) 0.4728(4) 0.0188(11) Uani 1 1 d U
H7A H 0.8486 0.5165 0.5181 0.023 Uiso 1 1 calc R
H7B H 0.9268 0.5775 0.4779 0.023 Uiso 1 1 calc R
C8 C 0.8507(5) 0.4930(4) 0.3968(4) 0.0184(11) Uani 1 1 d U
H8A H 0.8650 0.5248 0.3518 0.022 Uiso 1 1 calc R
H8B H 0.9064 0.4500 0.3986 0.022 Uiso 1 1 calc R
C9 C 0.0959(7) 0.3873(5) 0.2367(4) 0.0389(15) Uani 1 1 d U
H9A H 0.1701 0.3967 0.2584 0.047 Uiso 1 1 calc R
H9B H 0.0491 0.3746 0.2800 0.047 Uiso 1 1 calc R
C10 C 0.0962(7) 0.3165(5) 0.1768(5) 0.0446(16) Uani 1 1 d U
H10C H 0.0209 0.3018 0.1607 0.054 Uiso 1 1 calc R
H10D H 0.1296 0.2690 0.1996 0.054 Uiso 1 1 calc R
C11 C 0.1318(6) 0.2738(4) 0.0398(5) 0.0378(14) Uani 1 1 d U
H11A H 0.0526 0.2717 0.0302 0.045 Uiso 1 1 calc R
H11B H 0.1560 0.2194 0.0535 0.045 Uiso 1 1 calc R
C12 C 0.1872(6) 0.2957(4) -0.0327(4) 0.0334(14) Uani 1 1 d U
H12A H 0.2665 0.2937 -0.0245 0.040 Uiso 1 1 calc R
H12B H 0.1669 0.2561 -0.0772 0.040 Uiso 1 1 calc R
C13 C 0.2251(5) 0.4146(4) -0.1085(4) 0.0283(13) Uani 1 1 d U
H13A H 0.1841 0.4545 -0.1374 0.034 Uiso 1 1 calc R
H13B H 0.2496 0.3704 -0.1465 0.034 Uiso 1 1 calc R
C14 C 0.3241(5) 0.4570(4) -0.0658(4) 0.0301(13) Uani 1 1 d U
H14A H 0.3644 0.4174 -0.0360 0.036 Uiso 1 1 calc R
H14B H 0.3731 0.4775 -0.1044 0.036 Uiso 1 1 calc R
C15 C 0.3749(5) 0.5658(4) 0.0414(4) 0.0258(12) Uani 1 1 d U
H15A H 0.3522 0.6211 0.0618 0.031 Uiso 1 1 calc R
H15B H 0.4416 0.5711 0.0117 0.031 Uiso 1 1 calc R
C16 C 0.3967(5) 0.5133(4) 0.1091(4) 0.0259(13) Uani 1 1 d U
H16A H 0.4240 0.4593 0.0889 0.031 Uiso 1 1 calc R
H16B H 0.4527 0.5396 0.1449 0.031 Uiso 1 1 calc R
C17 C -0.3144(7) 1.0305(5) 0.5071(6) 0.0539(18) Uani 1 1 d U
H17A H -0.2769 1.0081 0.5520 0.065 Uiso 1 1 calc R
H17B H -0.3891 1.0444 0.5223 0.065 Uiso 1 1 calc R
C18 C -0.3173(6) 0.9688(5) 0.4405(5) 0.0455(16) Uani 1 1 d U
H18A H -0.3707 0.9856 0.4011 0.055 Uiso 1 1 calc R
H18B H -0.3424 0.9166 0.4584 0.055 Uiso 1 1 calc R
C19 C -0.2238(5) 0.9280(4) 0.3162(4) 0.0286(13) Uani 1 1 d U
H19A H -0.2771 0.9634 0.2918 0.034 Uiso 1 1 calc R
H19B H -0.2517 0.8714 0.3101 0.034 Uiso 1 1 calc R
C20 C -0.1157(5) 0.9320(4) 0.2744(4) 0.0248(12) Uani 1 1 d U
H20A H -0.0646 0.8920 0.2946 0.030 Uiso 1 1 calc R
H20B H -0.1273 0.9177 0.2177 0.030 Uiso 1 1 calc R
C21 C -0.1179(5) 1.0746(4) 0.2332(3) 0.0214(11) Uani 1 1 d U
H21A H -0.1975 1.0694 0.2326 0.026 Uiso 1 1 calc R
H21B H -0.0929 1.0606 0.1795 0.026 Uiso 1 1 calc R
C22 C -0.0850(5) 1.1627(4) 0.2604(3) 0.0213(12) Uani 1 1 d U
H22A H -0.0056 1.1687 0.2589 0.026 Uiso 1 1 calc R
H22B H -0.1182 1.2008 0.2251 0.026 Uiso 1 1 calc R
C23 C -0.0872(5) 1.2666(4) 0.3731(4) 0.0213(12) Uani 1 1 d U
H23A H -0.1243 1.3077 0.3432 0.026 Uiso 1 1 calc R
H23B H -0.0084 1.2726 0.3671 0.026 Uiso 1 1 calc R
C24 C -0.1147(5) 1.2809(4) 0.4597(4) 0.0216(12) Uani 1 1 d U
H24A H -0.0887 1.3354 0.4808 0.026 Uiso 1 1 calc R
H24B H -0.1940 1.2789 0.4655 0.026 Uiso 1 1 calc R
C25 C 0.4902(9) 0.1783(7) -0.1234(7) 0.075(2) Uani 1 1 d U
H25A H 0.4740 0.2334 -0.1393 0.090 Uiso 1 1 calc R
H25B H 0.4295 0.1611 -0.0921 0.090 Uiso 1 1 calc R
C26 C 0.4993(8) 0.1215(6) -0.1931(6) 0.070(2) Uani 1 1 d U
H26A H 0.5484 0.1454 -0.2297 0.085 Uiso 1 1 calc R
H26B H 0.4274 0.1150 -0.2192 0.085 Uiso 1 1 calc R
C27 C 0.5958(9) -0.0117(6) -0.2366(6) 0.0749(19) Uani 1 1 d U
H27A H 0.6507 0.0229 -0.2587 0.090 Uiso 1 1 calc R
H27B H 0.5422 -0.0283 -0.2786 0.090 Uiso 1 1 calc R
C28 C 0.6518(9) -0.0895(6) -0.2087(6) 0.069(2) Uani 1 1 d U
H28A H 0.5961 -0.1301 -0.1984 0.083 Uiso 1 1 calc R
H28B H 0.6980 -0.1139 -0.2506 0.083 Uiso 1 1 calc R
C29 C 0.8205(8) -0.0372(6) -0.1759(6) 0.0684(18) Uani 1 1 d U
H29A H 0.8662 -0.0840 -0.1942 0.082 Uiso 1 1 calc R
H29B H 0.7964 -0.0094 -0.2221 0.082 Uiso 1 1 calc R
C30 C 0.8826(7) 0.0176(5) -0.1254(5) 0.0473(16) Uani 1 1 d U
H30A H 0.9393 0.0416 -0.1561 0.057 Uiso 1 1 calc R
H30B H 0.9195 -0.0137 -0.0858 0.057 Uiso 1 1 calc R
C31 C 0.8862(6) 0.1249(5) -0.0161(4) 0.0370(15) Uani 1 1 d U
H31A H 0.9493 0.1532 -0.0357 0.044 Uiso 1 1 calc R
H31B H 0.9135 0.0823 0.0167 0.044 Uiso 1 1 calc R
C32 C 0.8185(6) 0.1861(5) 0.0334(5) 0.0387(15) Uani 1 1 d U
H32A H 0.8625 0.2101 0.0783 0.046 Uiso 1 1 calc R
H32B H 0.7951 0.2307 0.0017 0.046 Uiso 1 1 calc R
Cl2 Cl 0.75190(19) -0.05381(11) 0.06091(12) 0.0527(6) Uani 1 1 d .

loop_
_atom_site_aniso_label
_atom_site_aniso_U_11
_atom_site_aniso_U_22
_atom_site_aniso_U_33
_atom_site_aniso_U_23
_atom_site_aniso_U_13
_atom_site_aniso_U_12
Sb1 0.01475(19) 0.01523(19) 0.01237(18) -0.00055(15) -0.00039(14) 0.00016(14)
Sb2 0.0215(2) 0.0170(2) 0.01216(19) -0.00074(15) -0.00056(15) 0.00323(15)
Y1 0.0128(3) 0.0108(3) 0.0097(3) 0.0022(2) 0.0000(2) -0.0002(2)
Y2 0.0096(2) 0.0169(3) 0.0105(3) 0.0004(2) -0.00015(19) -0.0003(2)
Y3 0.0127(3) 0.0116(3) 0.0104(3) 0.0017(2) -0.0009(2) 0.0009(2)
Y4 0.0229(3) 0.0167(3) 0.0151(3) 0.0059(2) 0.0046(2) 0.0065(2)
Se1 0.0202(3) 0.0187(3) 0.0145(3) -0.0036(2) -0.0019(2) 0.0023(2)
Se2 0.0287(3) 0.0352(4) 0.0177(3) 0.0019(3) 0.0051(3) -0.0048(3)
Se3 0.0250(3) 0.0303(4) 0.0327(4) 0.0136(3) -0.0002(3) 0.0063(3)
Se4 0.0332(4) 0.0208(3) 0.0176(3) -0.0042(2) -0.0078(3) 0.0056(3)
Se5 0.0259(3) 0.0190(3) 0.0123(3) 0.0004(2) -0.0014(2) 0.0021(2)
Se6 0.0229(3) 0.0195(3) 0.0254(3) -0.0044(3) 0.0041(3) -0.0060(2)
Se7 0.0155(3) 0.0221(3) 0.0309(3) 0.0058(3) 0.0043(2) -0.0009(2)
Se8 0.0218(3) 0.0243(3) 0.0167(3) 0.0042(2) -0.0061(2) 0.0014(2)
Cl1 0.0165(7) 0.0209(7) 0.0339(8) 0.0046(6) 0.0021(6) -0.0029(6)
O1W 0.0135(19) 0.016(2) 0.0100(19) 0.0004(16) -0.0004(15) -0.0021(15)
O2W 0.015(2) 0.016(2) 0.014(2) -0.0014(16) -0.0009(15) -0.0012(15)
O3W 0.017(2) 0.015(2) 0.0115(19) 0.0023(16) 0.0028(15) 0.0035(15)
O4W 0.031(2) 0.019(2) 0.026(2) 0.0068(19) 0.0124(19) 0.0082(18)
N1 0.016(2) 0.019(2) 0.017(2) 0.0031(18) 0.0051(17) 0.0012(17)
N2 0.015(2) 0.014(2) 0.017(2) 0.0035(18) 0.0024(18) 0.0000(17)
N3 0.017(2) 0.016(2) 0.017(2) 0.0016(18) 0.0012(18) -0.0009(18)
N4 0.016(2) 0.016(2) 0.019(2) 0.0045(18) -0.0017(18) -0.0015(17)
N5 0.016(2) 0.016(2) 0.019(2) 0.0011(19) -0.0001(18) 0.0007(18)
N6 0.022(2) 0.025(2) 0.018(2) 0.002(2) 0.0025(19) -0.005(2)
N7 0.036(3) 0.029(2) 0.032(2) 0.009(2) 0.010(2) 0.007(2)
N8 0.016(2) 0.033(3) 0.026(2) -0.005(2) -0.0013(19) 0.006(2)
N9 0.013(2) 0.039(3) 0.019(2) 0.005(2) 0.0006(18) 0.000(2)
N10 0.017(2) 0.036(2) 0.016(2) 0.003(2) 0.0005(18) -0.0004(19)
N11 0.024(2) 0.024(2) 0.035(3) 0.002(2) 0.007(2) 0.001(2)
N12 0.025(2) 0.025(2) 0.037(3) -0.003(2) 0.002(2) -0.005(2)
N13 0.020(2) 0.018(2) 0.017(2) -0.0004(19) -0.0036(18) 0.0054(18)
N14 0.020(2) 0.017(2) 0.014(2) 0.0021(18) -0.0011(18) 0.0023(18)
N15 0.029(3) 0.017(2) 0.017(2) 0.0010(19) -0.005(2) 0.003(2)
N16 0.068(3) 0.054(3) 0.056(3) 0.028(3) 0.021(3) 0.016(3)
N17 0.065(3) 0.070(3) 0.054(3) 0.027(3) -0.012(3) -0.034(3)
N18 0.050(3) 0.051(3) 0.057(3) -0.024(3) 0.022(3) -0.027(3)
N19 0.038(3) 0.029(2) 0.034(3) 0.001(2) 0.012(2) -0.007(2)
N20 0.051(3) 0.030(3) 0.033(3) 0.000(2) 0.022(3) -0.006(2)
C1 0.024(3) 0.023(3) 0.021(3) 0.010(2) 0.007(2) 0.007(2)
C2 0.022(3) 0.022(3) 0.015(2) 0.007(2) 0.001(2) 0.004(2)
C3 0.023(2) 0.020(2) 0.024(3) 0.004(2) 0.001(2) 0.003(2)
C4 0.021(3) 0.018(2) 0.022(3) -0.001(2) 0.002(2) 0.004(2)
C5 0.021(3) 0.022(3) 0.023(3) -0.004(2) -0.003(2) -0.002(2)
C6 0.020(2) 0.021(3) 0.022(3) 0.001(2) -0.005(2) -0.006(2)
C7 0.015(2) 0.018(2) 0.024(3) 0.004(2) -0.004(2) 0.001(2)
C8 0.016(2) 0.017(2) 0.023(3) 0.004(2) 0.001(2) 0.002(2)
C9 0.051(3) 0.038(3) 0.029(3) 0.011(3) 0.009(3) 0.001(3)
C10 0.053(3) 0.040(3) 0.042(3) 0.012(3) 0.007(3) 0.001(3)
C11 0.036(3) 0.027(3) 0.050(3) 0.005(3) -0.002(3) 0.004(3)
C12 0.029(3) 0.034(3) 0.035(3) -0.011(3) -0.008(2) 0.010(2)
C13 0.020(3) 0.042(3) 0.021(3) -0.005(2) -0.003(2) 0.003(2)
C14 0.017(2) 0.047(3) 0.026(3) 0.002(2) 0.000(2) 0.004(2)
C15 0.015(3) 0.037(3) 0.026(3) 0.006(2) -0.003(2) -0.006(2)
C16 0.017(3) 0.036(3) 0.024(3) 0.000(2) -0.002(2) 0.000(2)
C17 0.043(4) 0.050(4) 0.068(4) -0.003(3) 0.016(3) -0.005(3)
C18 0.034(3) 0.044(3) 0.056(4) -0.012(3) 0.011(3) -0.017(3)
C19 0.026(3) 0.021(3) 0.037(3) -0.002(2) -0.009(2) 0.000(2)
C20 0.030(3) 0.018(3) 0.025(3) -0.004(2) -0.007(2) 0.002(2)
C21 0.027(3) 0.022(2) 0.015(2) 0.001(2) -0.002(2) 0.007(2)
C22 0.028(3) 0.021(3) 0.016(2) 0.004(2) -0.001(2) 0.003(2)
C23 0.028(3) 0.016(3) 0.020(3) 0.003(2) 0.000(2) -0.001(2)
C24 0.029(3) 0.014(2) 0.021(3) 0.000(2) -0.004(2) 0.002(2)
C25 0.075(4) 0.082(4) 0.075(4) 0.046(4) 0.011(4) -0.005(4)
C26 0.068(4) 0.077(4) 0.073(4) 0.058(4) -0.040(4) -0.028(4)
C27 0.095(4) 0.068(4) 0.063(4) 0.018(3) -0.014(4) -0.042(3)
C28 0.092(4) 0.061(4) 0.052(4) -0.013(3) 0.012(4) -0.037(4)
C29 0.072(4) 0.064(4) 0.067(4) -0.013(3) 0.012(3) -0.014(3)
C30 0.041(3) 0.045(3) 0.053(3) -0.018(3) 0.020(3) -0.013(3)
C31 0.044(3) 0.034(3) 0.033(3) -0.003(3) 0.012(3) -0.007(3)
C32 0.045(3) 0.035(3) 0.036(3) -0.001(3) 0.014(3) -0.009(3)
Cl2 0.0806(15) 0.0266(9) 0.0511(12) 0.0185(9) -0.0480(11) -0.0139(9)

loop_
_atom_type_symbol
_atom_type_description
_atom_type_scat_dispersion_real
_atom_type_scat_dispersion_imag
_atom_type_scat_source
C C 0.0033 0.0016 'International Tables Vol C Tables 4.2.6.8 and 6.1.1.4'
H H 0.0000 0.0000 'International Tables Vol C Tables 4.2.6.8 and 6.1.1.4'
N N 0.0061 0.0033 'International Tables Vol C Tables 4.2.6.8 and 6.1.1.4'
O O 0.0106 0.0060 'International Tables Vol C Tables 4.2.6.8 and 6.1.1.4'
Cl Cl 0.1484 0.1585 'International Tables Vol C Tables 4.2.6.8 and 6.1.1.4'
Se Se -0.0929 2.2259 'International Tables Vol C Tables 4.2.6.8 and 6.1.1.4'
Y Y -2.7962 3.5667 'International Tables Vol C Tables 4.2.6.8 and 6.1.1.4'
Sb Sb -0.5866 1.5461 'International Tables Vol C Tables 4.2.6.8 and 6.1.1.4'

loop_
_geom_angle_atom_site_label_1
_geom_angle_atom_site_label_2
_geom_angle_atom_site_label_3
_geom_angle
_geom_angle_site_symmetry_1
_geom_angle_site_symmetry_3
Se7 Sb1 Se6 112.53(2) . .
Se7 Sb1 Se8 109.19(2) . .
Se6 Sb1 Se8 110.13(3) . .
Se7 Sb1 Se5 109.47(2) . .
Se6 Sb1 Se5 105.01(2) . .
Se8 Sb1 Se5 110.45(2) . .
Se3 Sb2 Se2 109.86(3) . .
Se3 Sb2 Se4 110.44(3) . .
Se2 Sb2 Se4 111.02(3) . .
Se3 Sb2 Se1 109.40(3) . .
Se2 Sb2 Se1 109.91(3) . .
Se4 Sb2 Se1 106.13(2) . .
O1W Y1 O1W 69.63(15) . 2_666
O1W Y1 N5 78.43(14) . .
O1W Y1 N5 133.30(14) 2_666 .
O1W Y1 N3 87.78(14) . .
O1W Y1 N3 79.81(14) 2_666 .
N5 Y1 N3 132.88(15) . .
O1W Y1 N1 151.47(14) . .
O1W Y1 N1 134.66(14) 2_666 .
N5 Y1 N1 73.26(15) . .
N3 Y1 N1 108.97(15) . .
O1W Y1 N2 141.40(14) . .
O1W Y1 N2 76.55(14) 2_666 .
N5 Y1 N2 140.03(15) . .
N3 Y1 N2 68.05(15) . .
N1 Y1 N2 67.11(15) . .
O1W Y1 N4 86.11(14) . .
O1W Y1 N4 139.87(14) 2_666 .
N5 Y1 N4 66.89(15) . .
N3 Y1 N4 67.39(15) . .
N1 Y1 N4 79.76(15) . .
N2 Y1 N4 109.66(15) . .
O1W Y1 Se1 99.63(10) . .
O1W Y1 Se1 73.54(9) 2_666 .
N5 Y1 Se1 79.47(11) . .
N3 Y1 Se1 147.60(11) . .
N1 Y1 Se1 78.75(11) . .
N2 Y1 Se1 87.82(11) . .
N4 Y1 Se1 144.07(11) . .
O1W Y1 Y1 35.33(9) . 2_666
O1W Y1 Y1 34.30(9) 2_666 2_666
N5 Y1 Y1 107.61(11) . 2_666
N3 Y1 Y1 82.39(11) . 2_666
N1 Y1 Y1 164.09(11) . 2_666
N2 Y1 Y1 109.04(11) . 2_666
N4 Y1 Y1 115.52(11) . 2_666
Se1 Y1 Y1 85.75(2) . 2_666
O2W Y2 O2W 69.59(15) . 2_565
O2W Y2 N8 81.45(15) . .
O2W Y2 N8 78.74(15) 2_565 .
O2W Y2 N9 137.22(15) . .
O2W Y2 N9 74.04(15) 2_565 .
N8 Y2 N9 69.91(17) . .
O2W Y2 N6 78.66(15) . .
O2W Y2 N6 133.22(15) 2_565 .
N8 Y2 N6 129.96(17) . .
N9 Y2 N6 144.09(16) . .
O2W Y2 N10 154.38(15) . .
O2W Y2 N10 133.58(15) 2_565 .
N8 Y2 N10 110.83(17) . .
N9 Y2 N10 68.05(16) . .
N6 Y2 N10 76.33(16) . .
O2W Y2 N7 88.07(17) . .
O2W Y2 N7 141.03(16) 2_565 .
N8 Y2 N7 66.29(18) . .
N9 Y2 N7 107.47(18) . .
N6 Y2 N7 67.59(17) . .
N10 Y2 N7 77.40(19) . .
O2W Y2 Se5 104.44(10) . .
O2W Y2 Se5 74.09(10) 2_565 .
N8 Y2 Se5 147.80(13) . .
N9 Y2 Se5 86.08(13) . .
N6 Y2 Se5 81.94(12) . .
N10 Y2 Se5 77.49(13) . .
N7 Y2 Se5 144.20(13) . .
O2W Y2 Y2 35.50(10) . 2_565
O2W Y2 Y2 34.09(9) 2_565 2_565
N8 Y2 Y2 77.89(12) . 2_565
N9 Y2 Y2 105.58(12) . 2_565
N6 Y2 Y2 107.86(12) . 2_565
N10 Y2 Y2 165.10(13) . 2_565
N7 Y2 Y2 117.49(14) . 2_565
Se5 Y2 Y2 88.81(2) . 2_565
O3W Y3 O3W 70.03(15) . 2_576
O3W Y3 N15 77.29(14) . .
O3W Y3 N15 137.73(15) 2_576 .
O3W Y3 N14 144.14(14) . .
O3W Y3 N14 143.68(14) 2_576 .
N15 Y3 N14 67.52(15) . .
O3W Y3 N13 148.13(14) . .
O3W Y3 N13 78.94(14) 2_576 .
N15 Y3 N13 133.47(16) . .
N14 Y3 N13 67.71(15) . .
O3W Y3 N11 81.93(16) . .
O3W Y3 N11 127.71(15) 2_576 .
N15 Y3 N11 70.87(17) . .
N14 Y3 N11 80.35(17) . .
N13 Y3 N11 112.99(17) . .
O3W Y3 N12 97.13(16) . .
O3W Y3 N12 75.34(16) 2_576 .
N15 Y3 N12 136.07(17) . .
N14 Y3 N12 103.25(17) . .
N13 Y3 N12 67.32(17) . .
N11 Y3 N12 65.21(17) . .
O3W Y3 Cl1 100.03(10) . .
O3W Y3 Cl1 82.07(10) 2_576 .
N15 Y3 Cl1 77.93(13) . .
N14 Y3 Cl1 79.67(11) . .
N13 Y3 Cl1 82.31(12) . .
N11 Y3 Cl1 147.54(12) . .
N12 Y3 Cl1 144.87(13) . .
O3W Y3 Y3 35.34(9) . 2_576
O3W Y3 Y3 34.69(9) 2_576 2_576
N15 Y3 Y3 108.80(11) . 2_576
N14 Y3 Y3 170.63(11) . 2_576
N13 Y3 Y3 113.34(11) . 2_576
N11 Y3 Y3 106.94(13) . 2_576
N12 Y3 Y3 85.38(13) . 2_576
Cl1 Y3 Y3 91.17(4) . 2_576
O4W Y4 O4W 69.32(17) . 2_655
O4W Y4 N18 148.06(18) . .
O4W Y4 N18 78.75(17) 2_655 .
O4W Y4 N17 103.2(2) . .
O4W Y4 N17 75.51(19) 2_655 .
N18 Y4 N17 68.3(3) . .
O4W Y4 N16 79.50(19) . .
O4W Y4 N16 123.3(2) 2_655 .
N18 Y4 N16 120.7(3) . .
N17 Y4 N16 67.0(3) . .
O4W Y4 N20 78.36(17) . .
O4W Y4 N20 139.93(16) 2_655 .
N18 Y4 N20 129.7(2) . .
N17 Y4 N20 136.5(2) . .
N16 Y4 N20 70.8(2) . .
O4W Y4 N19 144.32(17) . .
O4W Y4 N19 146.13(16) 2_655 .
N18 Y4 N19 67.49(18) . .
N17 Y4 N19 93.8(2) . .
N16 Y4 N19 78.8(2) . .
N20 Y4 N19 67.90(18) . .
O4W Y4 Cl2 98.11(12) . .
O4W Y4 Cl2 85.97(12) 2_655 .
N18 Y4 Cl2 78.5(2) . .
N17 Y4 Cl2 144.3(2) . .
N16 Y4 Cl2 146.04(19) . .
N20 Y4 Cl2 75.56(15) . .
N19 Y4 Cl2 84.79(15) . .
O4W Y4 Y4 34.93(11) . 2_655
O4W Y4 Y4 34.40(10) 2_655 2_655
N18 Y4 Y4 113.14(14) . 2_655
N17 Y4 Y4 89.15(17) . 2_655
N16 Y4 Y4 103.05(17) . 2_655
N20 Y4 Y4 110.27(13) . 2_655
N19 Y4 Y4 176.97(14) . 2_655
Cl2 Y4 Y4 92.42(6) . 2_655
Sb2 Se1 Y1 122.69(3) . .
Sb1 Se5 Y2 118.49(2) . .
Y1 O1W Y1 110.37(15) . 2_666
Y1 O1W H1WA 109.2 . .
Y1 O1W H1WA 102.3 2_666 .
Y2 O2W Y2 110.41(15) . 2_565
Y2 O2W H2WA 109.2 . .
Y2 O2W H2WA 103.7 2_565 .
Y3 O3W Y3 109.97(15) . 2_576
Y3 O3W H3WA 109.2 . .
Y3 O3W H3WA 94.4 2_576 .
Y4 O4W Y4 110.68(17) . 2_655
Y4 O4W H4WA 109.2 . .
Y4 O4W H4WA 89.9 2_655 .
C1 N1 Y1 116.2(3) . .
C1 N1 H1A 108.2 . .
Y1 N1 H1A 108.2 . .
C1 N1 H1B 108.2 . .
Y1 N1 H1B 108.2 . .
H1A N1 H1B 107.4 . .
C3 N2 C2 112.6(4) . .
C3 N2 Y1 112.2(3) . .
C2 N2 Y1 112.5(3) . .
C3 N2 H2C 106.3 . .
C2 N2 H2C 106.3 . .
Y1 N2 H2C 106.3 . .
C5 N3 C4 112.0(5) . .
C5 N3 Y1 115.6(3) . .
C4 N3 Y1 112.8(3) . .
C5 N3 H3C 105.1 . .
C4 N3 H3C 105.1 . .
Y1 N3 H3C 105.1 . .
C6 N4 C7 112.4(4) . .
C6 N4 Y1 110.7(3) . .
C7 N4 Y1 113.7(3) . .
C6 N4 H4C 106.5 . .
C7 N4 H4C 106.5 . .
Y1 N4 H4C 106.5 . .
C8 N5 Y1 116.0(3) . .
C8 N5 H5A 108.3 . .
Y1 N5 H5A 108.3 . .
C8 N5 H5B 108.3 . .
Y1 N5 H5B 108.3 . .
H5A N5 H5B 107.4 . .
C9 N6 Y2 114.9(4) . .
C9 N6 H6C 108.5 . .
Y2 N6 H6C 108.5 . .
C9 N6 H6D 108.5 . .
Y2 N6 H6D 108.5 . .
H6C N6 H6D 107.5 . .
C11 N7 C10 108.6(6) . .
C11 N7 Y2 111.4(4) . .
C10 N7 Y2 113.0(4) . .
C11 N7 H7C 107.9 . .
C10 N7 H7C 107.9 . .
Y2 N7 H7C 107.9 . .
C12 N8 C13 112.3(5) . .
C12 N8 Y2 117.6(4) . .
C13 N8 Y2 110.7(4) . .
C12 N8 H8C 105.0 . .
C13 N8 H8C 105.0 . .
Y2 N8 H8C 105.0 . .
C14 N9 C15 114.2(5) . .
C14 N9 Y2 111.0(4) . .
C15 N9 Y2 112.1(4) . .
C14 N9 H9C 106.3 . .
C15 N9 H9C 106.3 . .
Y2 N9 H9C 106.3 . .
C16 N10 Y2 114.5(4) . .
C16 N10 H10A 108.6 . .
Y2 N10 H10A 108.6 . .
C16 N10 H10B 108.6 . .
Y2 N10 H10B 108.6 . .
H10A N10 H10B 107.6 . .
C17 N11 Y3 111.3(4) . .
C17 N11 H11C 109.4 . .
Y3 N11 H11C 109.4 . .
C17 N11 H11D 109.4 . .
Y3 N11 H11D 109.4 . .
H11C N11 H11D 108.0 . .
C18 N12 C19 111.8(5) . .
C18 N12 Y3 115.7(4) . .
C19 N12 Y3 114.2(4) . .
C18 N12 H12C 104.5 . .
C19 N12 H12C 104.5 . .
Y3 N12 H12C 104.5 . .
C20 N13 C21 112.4(5) . .
C20 N13 Y3 112.9(4) . .
C21 N13 Y3 114.0(3) . .
C20 N13 H13C 105.6 . .
C21 N13 H13C 105.6 . .
Y3 N13 H13C 105.6 . .
C22 N14 C23 111.1(5) . .
C22 N14 Y3 112.0(3) . .
C23 N14 Y3 112.4(3) . .
C22 N14 H14C 107.0 . .
C23 N14 H14C 107.0 . .
Y3 N14 H14C 107.0 . .
C24 N15 Y3 115.3(3) . .
C24 N15 H15C 108.4 . .
Y3 N15 H15C 108.4 . .
C24 N15 H15D 108.4 . .
Y3 N15 H15D 108.4 . .
H15C N15 H15D 107.5 . .
C25 N16 Y4 109.8(6) . .
C25 N16 H16C 109.7 . .
Y4 N16 H16C 109.7 . .
C25 N16 H16D 109.7 . .
Y4 N16 H16D 109.7 . .
H16C N16 H16D 108.2 . .
C27 N17 C26 117.5(8) . .
C27 N17 Y4 116.4(6) . .
C26 N17 Y4 112.1(6) . .
C27 N17 H17C 102.7 . .
C26 N17 H17C 102.7 . .
Y4 N17 H17C 102.7 . .
C28 N18 C29 97.0(7) . .
C28 N18 Y4 113.1(6) . .
C29 N18 Y4 114.3(5) . .
C28 N18 H18C 110.6 . .
C29 N18 H18C 110.6 . .
Y4 N18 H18C 110.6 . .
C30 N19 C31 111.0(6) . .
C30 N19 Y4 112.0(4) . .
C31 N19 Y4 110.6(4) . .
C30 N19 H19C 107.7 . .
C31 N19 H19C 107.7 . .
Y4 N19 H19C 107.7 . .
C32 N20 Y4 114.7(4) . .
C32 N20 H20C 108.6 . .
Y4 N20 H20C 108.6 . .
C32 N20 H20D 108.6 . .
Y4 N20 H20D 108.6 . .
H20C N20 H20D 107.6 . .
N1 C1 C2 110.4(5) . .
N1 C1 H1C 109.6 . .
C2 C1 H1C 109.6 . .
N1 C1 H1D 109.6 . .
C2 C1 H1D 109.6 . .
H1C C1 H1D 108.1 . .
N2 C2 C1 110.2(5) . .
N2 C2 H2A 109.6 . .
C1 C2 H2A 109.6 . .
N2 C2 H2B 109.6 . .
C1 C2 H2B 109.6 . .
H2A C2 H2B 108.1 . .
N2 C3 C4 108.5(5) . .
N2 C3 H3A 110.0 . .
C4 C3 H3A 110.0 . .
N2 C3 H3B 110.0 . .
C4 C3 H3B 110.0 . .
H3A C3 H3B 108.4 . .
N3 C4 C3 110.4(5) . .
N3 C4 H4A 109.6 . .
C3 C4 H4A 109.6 . .
N3 C4 H4B 109.6 . .
C3 C4 H4B 109.6 . .
H4A C4 H4B 108.1 . .
N3 C5 C6 109.4(5) . .
N3 C5 H5C 109.8 . .
C6 C5 H5C 109.8 . .
N3 C5 H5D 109.8 . .
C6 C5 H5D 109.8 . .
H5C C5 H5D 108.3 . .
N4 C6 C5 109.1(5) . .
N4 C6 H6A 109.9 . .
C5 C6 H6A 109.9 . .
N4 C6 H6B 109.9 . .
C5 C6 H6B 109.9 . .
H6A C6 H6B 108.3 . .
N4 C7 C8 109.6(5) . .
N4 C7 H7A 109.7 . .
C8 C7 H7A 109.7 . .
N4 C7 H7B 109.7 . .
C8 C7 H7B 109.7 . .
H7A C7 H7B 108.2 . .
N5 C8 C7 109.1(5) . .
N5 C8 H8A 109.9 . .
C7 C8 H8A 109.9 . .
N5 C8 H8B 109.9 . .
C7 C8 H8B 109.9 . .
H8A C8 H8B 108.3 . .
C10 C9 N6 111.6(6) . .
C10 C9 H9A 109.3 . .
N6 C9 H9A 109.3 . .
C10 C9 H9B 109.3 . .
N6 C9 H9B 109.3 . .
H9A C9 H9B 108.0 . .
C9 C10 N7 111.1(6) . .
C9 C10 H10C 109.4 . .
N7 C10 H10C 109.4 . .
C9 C10 H10D 109.4 . .
N7 C10 H10D 109.4 . .
H10C C10 H10D 108.0 . .
N7 C11 C12 109.3(6) . .
N7 C11 H11A 109.8 . .
C12 C11 H11A 109.8 . .
N7 C11 H11B 109.8 . .
C12 C11 H11B 109.8 . .
H11A C11 H11B 108.3 . .
N8 C12 C11 108.9(5) . .
N8 C12 H12A 109.9 . .
C11 C12 H12A 109.9 . .
N8 C12 H12B 109.9 . .
C11 C12 H12B 109.9 . .
H12A C12 H12B 108.3 . .
N8 C13 C14 109.7(5) . .
N8 C13 H13A 109.7 . .
C14 C13 H13A 109.7 . .
N8 C13 H13B 109.7 . .
C14 C13 H13B 109.7 . .
H13A C13 H13B 108.2 . .
N9 C14 C13 109.2(5) . .
N9 C14 H14A 109.8 . .
C13 C14 H14A 109.8 . .
N9 C14 H14B 109.8 . .
C13 C14 H14B 109.8 . .
H14A C14 H14B 108.3 . .
N9 C15 C16 109.2(5) . .
N9 C15 H15A 109.8 . .
C16 C15 H15A 109.8 . .
N9 C15 H15B 109.8 . .
C16 C15 H15B 109.8 . .
H15A C15 H15B 108.3 . .
N10 C16 C15 110.0(5) . .
N10 C16 H16A 109.7 . .
C15 C16 H16A 109.7 . .
N10 C16 H16B 109.7 . .
C15 C16 H16B 109.7 . .
H16A C16 H16B 108.2 . .
C18 C17 N11 111.0(7) . .
C18 C17 H17A 109.4 . .
N11 C17 H17A 109.4 . .
C18 C17 H17B 109.4 . .
N11 C17 H17B 109.4 . .
H17A C17 H17B 108.0 . .
C17 C18 N12 114.0(6) . .
C17 C18 H18A 108.8 . .
N12 C18 H18A 108.8 . .
C17 C18 H18B 108.8 . .
N12 C18 H18B 108.8 . .
H18A C18 H18B 107.6 . .
N12 C19 C20 111.0(5) . .
N12 C19 H19A 109.4 . .
C20 C19 H19A 109.4 . .
N12 C19 H19B 109.4 . .
C20 C19 H19B 109.4 . .
H19A C19 H19B 108.0 . .
N13 C20 C19 110.0(5) . .
N13 C20 H20A 109.7 . .
C19 C20 H20A 109.7 . .
N13 C20 H20B 109.7 . .
C19 C20 H20B 109.7 . .
H20A C20 H20B 108.2 . .
N13 C21 C22 110.0(5) . .
N13 C21 H21A 109.7 . .
C22 C21 H21A 109.7 . .
N13 C21 H21B 109.7 . .
C22 C21 H21B 109.7 . .
H21A C21 H21B 108.2 . .
N14 C22 C21 108.9(5) . .
N14 C22 H22A 109.9 . .
C21 C22 H22A 109.9 . .
N14 C22 H22B 109.9 . .
C21 C22 H22B 109.9 . .
H22A C22 H22B 108.3 . .
N14 C23 C24 109.8(5) . .
N14 C23 H23A 109.7 . .
C24 C23 H23A 109.7 . .
N14 C23 H23B 109.7 . .
C24 C23 H23B 109.7 . .
H23A C23 H23B 108.2 . .
N15 C24 C23 109.4(5) . .
N15 C24 H24A 109.8 . .
C23 C24 H24A 109.8 . .
N15 C24 H24B 109.8 . .
C23 C24 H24B 109.8 . .
H24A C24 H24B 108.2 . .
N16 C25 C26 111.8(9) . .
N16 C25 H25A 109.3 . .
C26 C25 H25A 109.3 . .
N16 C25 H25B 109.3 . .
C26 C25 H25B 109.3 . .
H25A C25 H25B 107.9 . .
C25 C26 N17 113.6(7) . .
C25 C26 H26A 108.8 . .
N17 C26 H26A 108.8 . .
C25 C26 H26B 108.8 . .
N17 C26 H26B 108.8 . .
H26A C26 H26B 107.7 . .
N17 C27 C28 113.0(8) . .
N17 C27 H27A 109.0 . .
C28 C27 H27A 109.0 . .
N17 C27 H27B 109.0 . .
C28 C27 H27B 109.0 . .
H27A C27 H27B 107.8 . .
N18 C28 C27 111.3(8) . .
N18 C28 H28A 109.4 . .
C27 C28 H28A 109.4 . .
N18 C28 H28B 109.4 . .
C27 C28 H28B 109.4 . .
H28A C28 H28B 108.0 . .
C30 C29 N18 112.2(8) . .
C30 C29 H29A 109.2 . .
N18 C29 H29A 109.2 . .
C30 C29 H29B 109.2 . .
N18 C29 H29B 109.2 . .
H29A C29 H29B 107.9 . .
C29 C30 N19 115.6(8) . .
C29 C30 H30A 108.4 . .
N19 C30 H30A 108.4 . .
C29 C30 H30B 108.4 . .
N19 C30 H30B 108.4 . .
H30A C30 H30B 107.5 . .
N19 C31 C32 111.3(6) . .
N19 C31 H31A 109.4 . .
C32 C31 H31A 109.4 . .
N19 C31 H31B 109.4 . .
C32 C31 H31B 109.4 . .
H31A C31 H31B 108.0 . .
N20 C32 C31 110.0(6) . .
N20 C32 H32A 109.7 . .
C31 C32 H32A 109.7 . .
N20 C32 H32B 109.7 . .
C31 C32 H32B 109.7 . .
H32A C32 H32B 108.2 . .

loop_
_geom_bond_atom_site_label_1
_geom_bond_atom_site_label_2
_geom_bond_distance
_geom_bond_site_symmetry_2
Sb1 Se7 2.4634(7) .
Sb1 Se6 2.4675(7) .
Sb1 Se8 2.4752(7) .
Sb1 Se5 2.4972(7) .
Sb2 Se3 2.4571(7) .
Sb2 Se2 2.4764(8) .
Sb2 Se4 2.4775(7) .
Sb2 Se1 2.5021(7) .
Y1 O1W 2.230(4) .
Y1 O1W 2.289(4) 2_666
Y1 N5 2.529(5) .
Y1 N3 2.535(5) .
Y1 N1 2.548(5) .
Y1 N2 2.557(5) .
Y1 N4 2.565(5) .
Y1 Se1 3.0564(8) .
Y1 Y1 3.7101(10) 2_666
Y2 O2W 2.227(4) .
Y2 O2W 2.307(4) 2_565
Y2 N8 2.498(5) .
Y2 N9 2.521(5) .
Y2 N6 2.524(5) .
Y2 N10 2.527(5) .
Y2 N7 2.565(5) .
Y2 Se5 3.0429(8) .
Y2 Y2 3.7231(10) 2_565
Y3 O3W 2.223(4) .
Y3 O3W 2.260(4) 2_576
Y3 N15 2.526(5) .
Y3 N14 2.546(5) .
Y3 N13 2.549(5) .
Y3 N11 2.572(5) .
Y3 N12 2.595(5) .
Y3 Cl1 2.6998(15) .
Y3 Y3 3.6719(10) 2_576
Y4 O4W 2.234(4) .
Y4 O4W 2.265(4) 2_655
Y4 N18 2.525(7) .
Y4 N17 2.530(7) .
Y4 N16 2.542(7) .
Y4 N20 2.544(6) .
Y4 N19 2.589(5) .
Y4 Cl2 2.7022(17) .
Y4 Y4 3.7005(12) 2_655
O1W Y1 2.289(4) 2_666
O1W H1WA 0.8500 .
O2W Y2 2.307(4) 2_565
O2W H2WA 0.8500 .
O3W Y3 2.260(4) 2_576
O3W H3WA 0.8500 .
O4W Y4 2.265(4) 2_655
O4W H4WA 0.8500 .
N1 C1 1.481(7) .
N1 H1A 0.9000 .
N1 H1B 0.9000 .
N2 C3 1.476(7) .
N2 C2 1.478(7) .
N2 H2C 0.9100 .
N3 C5 1.470(7) .
N3 C4 1.475(7) .
N3 H3C 0.9100 .
N4 C6 1.473(8) .
N4 C7 1.473(7) .
N4 H4C 0.9100 .
N5 C8 1.478(7) .
N5 H5A 0.9000 .
N5 H5B 0.9000 .
N6 C9 1.476(9) .
N6 H6C 0.9000 .
N6 H6D 0.9000 .
N7 C11 1.463(9) .
N7 C10 1.495(9) .
N7 H7C 0.9100 .
N8 C12 1.469(8) .
N8 C13 1.471(8) .
N8 H8C 0.9100 .
N9 C14 1.464(8) .
N9 C15 1.489(8) .
N9 H9C 0.9100 .
N10 C16 1.471(8) .
N10 H10A 0.9000 .
N10 H10B 0.9000 .
N11 C17 1.465(10) .
N11 H11C 0.9000 .
N11 H11D 0.9000 .
N12 C18 1.475(9) .
N12 C19 1.482(8) .
N12 H12C 0.9100 .
N13 C20 1.475(8) .
N13 C21 1.483(7) .
N13 H13C 0.9100 .
N14 C22 1.468(7) .
N14 C23 1.474(7) .
N14 H14C 0.9100 .
N15 C24 1.464(7) .
N15 H15C 0.9000 .
N15 H15D 0.9000 .
N16 C25 1.368(12) .
N16 H16C 0.9000 .
N16 H16D 0.9000 .
N17 C27 1.396(13) .
N17 C26 1.539(12) .
N17 H17C 0.9100 .
N18 C28 1.483(12) .
N18 C29 1.523(11) .
N18 H18C 0.9100 .
N19 C30 1.463(9) .
N19 C31 1.472(9) .
N19 H19C 0.9100 .
N20 C32 1.474(9) .
N20 H20C 0.9000 .
N20 H20D 0.9000 .
C1 C2 1.501(8) .
C1 H1C 0.9700 .
C1 H1D 0.9700 .
C2 H2A 0.9700 .
C2 H2B 0.9700 .
C3 C4 1.500(8) .
C3 H3A 0.9700 .
C3 H3B 0.9700 .
C4 H4A 0.9700 .
C4 H4B 0.9700 .
C5 C6 1.511(8) .
C5 H5C 0.9700 .
C5 H5D 0.9700 .
C6 H6A 0.9700 .
C6 H6B 0.9700 .
C7 C8 1.507(8) .
C7 H7A 0.9700 .
C7 H7B 0.9700 .
C8 H8A 0.9700 .
C8 H8B 0.9700 .
C9 C10 1.460(11) .
C9 H9A 0.9700 .
C9 H9B 0.9700 .
C10 H10C 0.9700 .
C10 H10D 0.9700 .
C11 C12 1.477(10) .
C11 H11A 0.9700 .
C11 H11B 0.9700 .
C12 H12A 0.9700 .
C12 H12B 0.9700 .
C13 C14 1.516(9) .
C13 H13A 0.9700 .
C13 H13B 0.9700 .
C14 H14A 0.9700 .
C14 H14B 0.9700 .
C15 C16 1.494(9) .
C15 H15A 0.9700 .
C15 H15B 0.9700 .
C16 H16A 0.9700 .
C16 H16B 0.9700 .
C17 C18 1.436(11) .
C17 H17A 0.9700 .
C17 H17B 0.9700 .
C18 H18A 0.9700 .
C18 H18B 0.9700 .
C19 C20 1.508(9) .
C19 H19A 0.9700 .
C19 H19B 0.9700 .
C20 H20A 0.9700 .
C20 H20B 0.9700 .
C21 C22 1.507(8) .
C21 H21A 0.9700 .
C21 H21B 0.9700 .
C22 H22A 0.9700 .
C22 H22B 0.9700 .
C23 C24 1.503(8) .
C23 H23A 0.9700 .
C23 H23B 0.9700 .
C24 H24A 0.9700 .
C24 H24B 0.9700 .
C25 C26 1.433(15) .
C25 H25A 0.9700 .
C25 H25B 0.9700 .
C26 H26A 0.9700 .
C26 H26B 0.9700 .
C27 C28 1.530(15) .
C27 H27A 0.9700 .
C27 H27B 0.9700 .
C28 H28A 0.9700 .
C28 H28B 0.9700 .
C29 C30 1.384(12) .
C29 H29A 0.9700 .
C29 H29B 0.9700 .
C30 H30A 0.9700 .
C30 H30B 0.9700 .
C31 C32 1.498(10) .
C31 H31A 0.9700 .
C31 H31B 0.9700 .
C32 H32A 0.9700 .
C32 H32B 0.9700 .
